data_4085664
loop_
_publ_author_name
'Le Roy, Jennifer J.'
'Gorelsky, Serge I.'
'Korobkov, Ilia'
'Murugesu, Muralee'

_publ_section_title
;
 Slow Magnetic Relaxation in Uranium(III) and Neodymium(III)
 Cyclooctatetraenyl Complexes
;
_journal_issue 8
_journal_name_full Organometallics
_journal_page_first 1415
_journal_paper_doi 10.1021/om501214c
_journal_volume 34
_journal_year 2015
_chemical_formula_sum 'C40 H78 Li O6 Si4 U'
_chemical_formula_weight 1012.35
_chemical_name_systematic
; 
 ? 
;
_space_group_IT_number 2
_symmetry_cell_setting triclinic
_symmetry_space_group_name_Hall '-P 1'
_symmetry_space_group_name_H-M 'P -1'
_atom_sites_solution_hydrogens geom
_atom_sites_solution_primary direct
_atom_sites_solution_secondary difmap
_audit_creation_method SHELXL-97
_cell_angle_alpha 99.136(3)
_cell_angle_beta 102.301(2)
_cell_angle_gamma 98.987(2)
_cell_formula_units_Z 2
_cell_length_a 11.6442(6)
_cell_length_b 12.3067(6)
_cell_length_c 18.4598(9)
_cell_measurement_reflns_used 9778
_cell_measurement_temperature 200(2)
_cell_measurement_theta_max 28.39
_cell_measurement_theta_min 2.24
_cell_volume 2501.8(2)
_computing_cell_refinement 'APEX II, Bruker (2009)'
_computing_data_collection 'APEX II, Bruker (2009)'
_computing_data_reduction 'XPREP, Bruker (2009)'
_computing_molecular_graphics 'SHELXTL, Bruker (2004)'
_computing_publication_material 'SHELXTL, Bruker (2004)'
_computing_structure_refinement 'SHELXL-97 (Sheldrick, 2008)'
_computing_structure_solution 'SHELXS-97 (Sheldrick, 2008)'
_diffrn_ambient_temperature 200(2)
_diffrn_measured_fraction_theta_full 0.981
_diffrn_measured_fraction_theta_max 0.981
_diffrn_measurement_device_type 'Bruker APEX-II CCD'
_diffrn_measurement_method '\f and \w scans'
_diffrn_radiation_monochromator graphite
_diffrn_radiation_source 'fine-focus sealed tube'
_diffrn_radiation_type MoK\a
_diffrn_radiation_wavelength 0.71073
_diffrn_reflns_av_R_equivalents 0.0212
_diffrn_reflns_av_sigmaI/netI 0.0197
_diffrn_reflns_limit_h_max 15
_diffrn_reflns_limit_h_min -15
_diffrn_reflns_limit_k_max 16
_diffrn_reflns_limit_k_min -16
_diffrn_reflns_limit_l_max 24
_diffrn_reflns_limit_l_min -24
_diffrn_reflns_number 45273
_diffrn_reflns_theta_full 28.39
_diffrn_reflns_theta_max 28.39
_diffrn_reflns_theta_min 1.83
_exptl_absorpt_coefficient_mu 3.377
_exptl_absorpt_correction_T_max 0.6874
_exptl_absorpt_correction_T_min 0.5663
_exptl_absorpt_correction_type multi-scan
_exptl_absorpt_process_details 'SADABS, Bruker (2003)'
_exptl_crystal_colour brown
_exptl_crystal_density_diffrn 1.344
_exptl_crystal_density_meas ?
_exptl_crystal_density_method 'not measured'
_exptl_crystal_description block
_exptl_crystal_F_000 1034
_exptl_crystal_size_max 0.19
_exptl_crystal_size_mid 0.13
_exptl_crystal_size_min 0.12
_refine_diff_density_max 1.044
_refine_diff_density_min -0.812
_refine_diff_density_rms 0.070
_refine_ls_extinction_method none
_refine_ls_goodness_of_fit_ref 1.035
_refine_ls_hydrogen_treatment constr
_refine_ls_matrix_type full
_refine_ls_number_parameters 469
_refine_ls_number_reflns 12337
_refine_ls_number_restraints 0
_refine_ls_restrained_S_all 1.035
_refine_ls_R_factor_all 0.0236
_refine_ls_R_factor_gt 0.0202
_refine_ls_shift/su_max 0.001
_refine_ls_shift/su_mean 0.000
_refine_ls_structure_factor_coef Fsqd
_refine_ls_weighting_details 'calc w=1/[\s^2^(Fo^2^)+(0.0350P)^2^+0.4313P] where P=(Fo^2^+2Fc^2^)/3'
_refine_ls_weighting_scheme calc
_refine_ls_wR_factor_gt 0.0516
_refine_ls_wR_factor_ref 0.0533
_reflns_number_gt 11446
_reflns_number_total 12337
_reflns_threshold_expression >2sigma(I)
_cod_data_source_file U(III)COT2.cif
_cod_data_source_block mm208
_cod_depositor_comments
;
The following automatic conversions were performed:

'_symmetry_cell_setting' value 'Triclinic' changed to 'triclinic'
according to
/usr/data/users/saulius/crontab/automatic-downloads/rss-feeds/ACS/lib/dictionaries/cif_core.dic
dictionary named 'cif_core.dic' version 2.4.2 from 2011-04-26.

'_exptl_crystal_density_meas' value 'n/a' was changed to '?' - the
value is perceived as not measured.

Automatic conversion script
Id: cif_fix_values 3143 2015-03-26 13:38:13Z robertas 

 Adding full bibliography for 4085664--4085666.cif.
;
_cod_original_sg_symbol_H-M P-1
_cod_database_code 4085664

loop_
_symmetry_equiv_pos_as_xyz
'x, y, z'
'-x, -y, -z'

loop_
_atom_site_label
_atom_site_type_symbol
_atom_site_fract_x
_atom_site_fract_y
_atom_site_fract_z
_atom_site_U_iso_or_equiv
_atom_site_adp_type
_atom_site_occupancy
_atom_site_symmetry_multiplicity
_atom_site_calc_flag
_atom_site_refinement_flags
U1 U 0.858163(5) 0.135973(5) 0.241436(4) 0.02579(3) Uani 1 1 d .
Si1 Si 1.06970(6) 0.26803(6) 0.46062(3) 0.04223(14) Uani 1 1 d .
Si2 Si 0.80781(6) 0.38928(5) 0.11444(3) 0.03812(13) Uani 1 1 d .
Si3 Si 0.53372(5) 0.21473(5) 0.28655(3) 0.03611(12) Uani 1 1 d .
Si4 Si 0.77946(5) -0.13387(5) 0.05323(3) 0.03463(12) Uani 1 1 d .
Li1 Li 0.3314(3) 0.7025(3) 0.2862(2) 0.0390(8) Uani 1 1 d .
O1 O 0.16599(14) 0.74070(14) 0.31824(10) 0.0471(4) Uani 1 1 d .
O2 O 0.38925(15) 0.85701(14) 0.36720(9) 0.0474(4) Uani 1 1 d .
O3 O 0.35388(17) 0.59086(15) 0.36880(11) 0.0545(4) Uani 1 1 d .
O4 O 0.23802(17) 0.54843(15) 0.22168(11) 0.0525(4) Uani 1 1 d .
O5 O 0.50414(16) 0.70547(16) 0.27222(11) 0.0508(4) Uani 1 1 d .
O6 O 0.32735(16) 0.77969(15) 0.19105(10) 0.0506(4) Uani 1 1 d .
C1 C 1.04153(17) 0.26386(17) 0.35639(11) 0.0312(4) Uani 1 1 d .
C2 C 0.96769(18) 0.33938(16) 0.33140(11) 0.0304(4) Uani 1 1 d .
H2A H 0.9209 0.3595 0.3694 0.036 Uiso 1 1 calc R
C3 C 0.91415(18) 0.36546(16) 0.26172(11) 0.0296(4) Uani 1 1 d .
H3A H 0.8415 0.3969 0.2669 0.036 Uiso 1 1 calc R
C4 C 0.90645(18) 0.32668(17) 0.18360(11) 0.0302(4) Uani 1 1 d .
C5 C 0.96228(19) 0.24656(18) 0.14678(12) 0.0334(4) Uani 1 1 d .
H5A H 0.9167 0.2177 0.0929 0.040 Uiso 1 1 calc R
C6 C 1.04101(19) 0.17601(19) 0.16999(13) 0.0360(4) Uani 1 1 d .
H6A H 1.0337 0.1115 0.1277 0.043 Uiso 1 1 calc R
C7 C 1.09614(18) 0.15131(19) 0.23972(13) 0.0374(5) Uani 1 1 d .
H7A H 1.1159 0.0748 0.2316 0.045 Uiso 1 1 calc R
C8 C 1.09543(17) 0.18682(19) 0.31626(13) 0.0355(4) Uani 1 1 d .
H8A H 1.1156 0.1281 0.3459 0.043 Uiso 1 1 calc R
C9 C 1.1180(5) 0.1402(3) 0.4866(2) 0.0960(13) Uani 1 1 d .
H9A H 1.1905 0.1308 0.4694 0.144 Uiso 1 1 calc R
H9B H 1.0541 0.0746 0.4625 0.144 Uiso 1 1 calc R
H9C H 1.1351 0.1475 0.5417 0.144 Uiso 1 1 calc R
C10 C 1.1861(4) 0.3912(3) 0.51491(18) 0.1017(16) Uani 1 1 d .
H10A H 1.2604 0.3889 0.4983 0.153 Uiso 1 1 calc R
H10B H 1.2011 0.3895 0.5690 0.153 Uiso 1 1 calc R
H10C H 1.1585 0.4603 0.5062 0.153 Uiso 1 1 calc R
C11 C 0.9318(4) 0.2800(4) 0.49524(18) 0.0843(11) Uani 1 1 d .
H11A H 0.9494 0.2819 0.5498 0.126 Uiso 1 1 calc R
H11B H 0.8681 0.2152 0.4691 0.126 Uiso 1 1 calc R
H11C H 0.9056 0.3491 0.4850 0.126 Uiso 1 1 calc R
C12 C 0.7216(4) 0.4823(3) 0.16093(19) 0.0792(11) Uani 1 1 d .
H12A H 0.6716 0.5131 0.1227 0.119 Uiso 1 1 calc R
H12B H 0.7774 0.5438 0.1983 0.119 Uiso 1 1 calc R
H12C H 0.6704 0.4388 0.1863 0.119 Uiso 1 1 calc R
C13 C 0.9002(3) 0.4791(3) 0.06712(17) 0.0692(9) Uani 1 1 d .
H13A H 0.8475 0.5110 0.0310 0.104 Uiso 1 1 calc R
H13B H 0.9459 0.4335 0.0403 0.104 Uiso 1 1 calc R
H13C H 0.9557 0.5398 0.1052 0.104 Uiso 1 1 calc R
C14 C 0.6996(3) 0.2800(3) 0.03959(19) 0.0739(9) Uani 1 1 d .
H14A H 0.6501 0.3160 0.0045 0.111 Uiso 1 1 calc R
H14B H 0.6480 0.2329 0.0628 0.111 Uiso 1 1 calc R
H14C H 0.7434 0.2333 0.0120 0.111 Uiso 1 1 calc R
C15 C 0.62624(16) 0.11092(16) 0.25961(11) 0.0278(4) Uani 1 1 d .
C16 C 0.61573(16) 0.07700(16) 0.18072(11) 0.0278(4) Uani 1 1 d .
H16A H 0.5879 0.1358 0.1536 0.033 Uiso 1 1 calc R
C17 C 0.66678(16) 0.00596(16) 0.13448(11) 0.0280(4) Uani 1 1 d .
H17A H 0.6633 0.0314 0.0854 0.034 Uiso 1 1 calc R
C18 C 0.75313(17) -0.06435(16) 0.14439(11) 0.0285(4) Uani 1 1 d .
C19 C 0.81851(18) -0.09312(17) 0.21039(12) 0.0326(4) Uani 1 1 d .
H19A H 0.8918 -0.1199 0.2010 0.039 Uiso 1 1 calc R
C20 C 0.82667(18) -0.06521(17) 0.28854(12) 0.0331(4) Uani 1 1 d .
H20A H 0.9047 -0.0771 0.3180 0.040 Uiso 1 1 calc R
C21 C 0.77544(19) 0.00542(18) 0.33524(12) 0.0328(4) Uani 1 1 d .
H21A H 0.8286 0.0285 0.3876 0.039 Uiso 1 1 calc R
C22 C 0.69504(17) 0.07900(17) 0.32332(11) 0.0305(4) Uani 1 1 d .
H22A H 0.7078 0.1379 0.3699 0.037 Uiso 1 1 calc R
C23 C 0.6279(3) 0.3500(2) 0.34423(16) 0.0536(6) Uani 1 1 d .
H23A H 0.6808 0.3829 0.3153 0.080 Uiso 1 1 calc R
H23B H 0.6765 0.3362 0.3909 0.080 Uiso 1 1 calc R
H23C H 0.5761 0.4019 0.3568 0.080 Uiso 1 1 calc R
C24 C 0.4367(3) 0.1596(3) 0.34713(19) 0.0627(8) Uani 1 1 d .
H24A H 0.4873 0.1445 0.3926 0.094 Uiso 1 1 calc R
H24B H 0.3819 0.0900 0.3186 0.094 Uiso 1 1 calc R
H24C H 0.3901 0.2155 0.3618 0.094 Uiso 1 1 calc R
C25 C 0.4325(4) 0.2421(4) 0.20143(18) 0.0920(14) Uani 1 1 d .
H25A H 0.4804 0.2709 0.1684 0.138 Uiso 1 1 calc R
H25B H 0.3863 0.2977 0.2172 0.138 Uiso 1 1 calc R
H25C H 0.3774 0.1721 0.1739 0.138 Uiso 1 1 calc R
C26 C 0.9315(3) -0.1707(3) 0.06601(17) 0.0614(7) Uani 1 1 d .
H26A H 0.9930 -0.1022 0.0863 0.092 Uiso 1 1 calc R
H26B H 0.9414 -0.2069 0.0171 0.092 Uiso 1 1 calc R
H26C H 0.9396 -0.2222 0.1013 0.092 Uiso 1 1 calc R
C27 C 0.6645(3) -0.2666(2) 0.01325(16) 0.0603(7) Uani 1 1 d .
H27A H 0.6778 -0.3029 -0.0347 0.091 Uiso 1 1 calc R
H27B H 0.5841 -0.2488 0.0044 0.091 Uiso 1 1 calc R
H27C H 0.6715 -0.3174 0.0491 0.091 Uiso 1 1 calc R
C28 C 0.7704(3) -0.0401(2) -0.01710(15) 0.0541(7) Uani 1 1 d .
H28A H 0.8306 0.0292 0.0036 0.081 Uiso 1 1 calc R
H28B H 0.6903 -0.0220 -0.0280 0.081 Uiso 1 1 calc R
H28C H 0.7857 -0.0784 -0.0638 0.081 Uiso 1 1 calc R
C29 C 0.0459(2) 0.6937(3) 0.27643(17) 0.0589(7) Uani 1 1 d .
H29A H -0.0099 0.7244 0.3031 0.088 Uiso 1 1 calc R
H29B H 0.0315 0.6119 0.2714 0.088 Uiso 1 1 calc R
H29C H 0.0335 0.7125 0.2261 0.088 Uiso 1 1 calc R
C30 C 0.1825(2) 0.8552(2) 0.35275(16) 0.0518(6) Uani 1 1 d .
H30A H 0.1198 0.8661 0.3804 0.062 Uiso 1 1 calc R
H30B H 0.1768 0.9022 0.3138 0.062 Uiso 1 1 calc R
C31 C 0.3034(2) 0.8881(2) 0.40622(16) 0.0529(6) Uani 1 1 d .
H31A H 0.3223 0.9702 0.4259 0.064 Uiso 1 1 calc R
H31B H 0.3048 0.8498 0.4496 0.064 Uiso 1 1 calc R
C32 C 0.5095(2) 0.8965(2) 0.41112(16) 0.0560(7) Uani 1 1 d .
H32A H 0.5150 0.9684 0.4447 0.084 Uiso 1 1 calc R
H32B H 0.5631 0.9068 0.3774 0.084 Uiso 1 1 calc R
H32C H 0.5330 0.8416 0.4415 0.084 Uiso 1 1 calc R
C33 C 0.3835(4) 0.6213(3) 0.44823(18) 0.0800(10) Uani 1 1 d .
H33A H 0.3869 0.5538 0.4699 0.120 Uiso 1 1 calc R
H33B H 0.3225 0.6590 0.4645 0.120 Uiso 1 1 calc R
H33C H 0.4618 0.6722 0.4656 0.120 Uiso 1 1 calc R
C34 C 0.2529(3) 0.5003(3) 0.3415(2) 0.0682(9) Uani 1 1 d .
H34A H 0.1790 0.5266 0.3483 0.082 Uiso 1 1 calc R
H34B H 0.2636 0.4395 0.3700 0.082 Uiso 1 1 calc R
C35 C 0.2428(3) 0.4590(2) 0.2618(2) 0.0716(9) Uani 1 1 d .
H35A H 0.3127 0.4249 0.2558 0.086 Uiso 1 1 calc R
H35B H 0.1694 0.4004 0.2406 0.086 Uiso 1 1 calc R
C36 C 0.2325(3) 0.5126(3) 0.14434(18) 0.0782(10) Uani 1 1 d .
H36A H 0.1834 0.4368 0.1264 0.117 Uiso 1 1 calc R
H36B H 0.3136 0.5118 0.1376 0.117 Uiso 1 1 calc R
H36C H 0.1966 0.5642 0.1153 0.117 Uiso 1 1 calc R
C37 C 0.5847(3) 0.6385(4) 0.2983(3) 0.0951(13) Uani 1 1 d .
H37A H 0.6597 0.6595 0.2833 0.143 Uiso 1 1 calc R
H37B H 0.5496 0.5593 0.2762 0.143 Uiso 1 1 calc R
H37C H 0.6011 0.6498 0.3535 0.143 Uiso 1 1 calc R
C38 C 0.5204(3) 0.7390(3) 0.20464(17) 0.0653(9) Uani 1 1 d .
H38A H 0.4953 0.6736 0.1620 0.078 Uiso 1 1 calc R
H38B H 0.6060 0.7710 0.2101 0.078 Uiso 1 1 calc R
C39 C 0.4469(3) 0.8243(3) 0.18969(17) 0.0654(9) Uani 1 1 d .
H39A H 0.4790 0.8938 0.2288 0.078 Uiso 1 1 calc R
H39B H 0.4487 0.8430 0.1397 0.078 Uiso 1 1 calc R
C40 C 0.2471(4) 0.8506(4) 0.1683(2) 0.0945(13) Uani 1 1 d .
H40A H 0.2623 0.8757 0.1228 0.142 Uiso 1 1 calc R
H40B H 0.2592 0.9159 0.2091 0.142 Uiso 1 1 calc R
H40C H 0.1643 0.8090 0.1573 0.142 Uiso 1 1 calc R

loop_
_atom_site_aniso_label
_atom_site_aniso_U_11
_atom_site_aniso_U_22
_atom_site_aniso_U_33
_atom_site_aniso_U_23
_atom_site_aniso_U_13
_atom_site_aniso_U_12
U1 0.02233(4) 0.02769(4) 0.02756(4) 0.00679(3) 0.00771(3) 0.00204(3)
Si1 0.0479(3) 0.0428(3) 0.0293(3) 0.0132(3) -0.0005(2) -0.0031(3)
Si2 0.0459(3) 0.0447(3) 0.0308(3) 0.0179(2) 0.0134(2) 0.0135(3)
Si3 0.0345(3) 0.0427(3) 0.0340(3) 0.0046(2) 0.0111(2) 0.0155(2)
Si4 0.0369(3) 0.0346(3) 0.0339(3) 0.0032(2) 0.0127(2) 0.0099(2)
Li1 0.0398(18) 0.0362(18) 0.0405(19) 0.0053(15) 0.0147(16) 0.0014(15)
O1 0.0404(8) 0.0436(9) 0.0538(10) 0.0027(8) 0.0087(7) 0.0086(7)
O2 0.0456(9) 0.0483(9) 0.0426(9) -0.0063(7) 0.0182(7) -0.0023(7)
O3 0.0557(10) 0.0491(10) 0.0592(11) 0.0205(9) 0.0161(9) -0.0016(8)
O4 0.0581(11) 0.0390(9) 0.0546(11) -0.0029(8) 0.0200(9) -0.0040(8)
O5 0.0428(9) 0.0596(11) 0.0544(10) 0.0084(9) 0.0237(8) 0.0098(8)
O6 0.0596(10) 0.0496(10) 0.0437(9) 0.0190(8) 0.0138(8) 0.0024(8)
C1 0.0277(9) 0.0331(10) 0.0283(9) 0.0080(8) 0.0017(7) -0.0021(7)
C2 0.0348(10) 0.0284(9) 0.0264(9) 0.0050(7) 0.0089(8) 0.0007(8)
C3 0.0340(9) 0.0276(9) 0.0293(9) 0.0083(7) 0.0117(8) 0.0044(7)
C4 0.0338(9) 0.0309(10) 0.0295(9) 0.0112(8) 0.0125(8) 0.0048(8)
C5 0.0359(10) 0.0372(11) 0.0294(10) 0.0074(8) 0.0154(8) 0.0035(8)
C6 0.0312(10) 0.0416(11) 0.0376(11) 0.0042(9) 0.0180(9) 0.0051(8)
C7 0.0252(9) 0.0397(11) 0.0502(13) 0.0078(9) 0.0147(9) 0.0080(8)
C8 0.0233(9) 0.0401(11) 0.0426(12) 0.0142(9) 0.0041(8) 0.0043(8)
C9 0.152(4) 0.087(3) 0.060(2) 0.0420(19) 0.014(2) 0.047(3)
C10 0.125(3) 0.098(3) 0.0405(16) 0.0131(17) -0.0143(18) -0.052(2)
C11 0.084(2) 0.135(3) 0.0385(15) 0.0236(18) 0.0228(16) 0.017(2)
C12 0.103(3) 0.108(3) 0.0638(19) 0.0462(19) 0.0402(19) 0.073(2)
C13 0.082(2) 0.079(2) 0.0559(17) 0.0425(16) 0.0214(15) 0.0081(17)
C14 0.0666(19) 0.071(2) 0.068(2) 0.0191(16) -0.0181(15) 0.0060(16)
C15 0.0233(8) 0.0313(9) 0.0305(9) 0.0073(8) 0.0098(7) 0.0051(7)
C16 0.0237(8) 0.0295(9) 0.0299(9) 0.0065(7) 0.0058(7) 0.0048(7)
C17 0.0253(8) 0.0310(9) 0.0272(9) 0.0057(7) 0.0062(7) 0.0045(7)
C18 0.0286(9) 0.0252(9) 0.0312(9) 0.0033(7) 0.0093(7) 0.0031(7)
C19 0.0316(9) 0.0290(9) 0.0395(11) 0.0097(8) 0.0099(8) 0.0085(8)
C20 0.0324(10) 0.0334(10) 0.0368(11) 0.0166(8) 0.0067(8) 0.0089(8)
C21 0.0331(10) 0.0379(11) 0.0289(10) 0.0131(8) 0.0085(8) 0.0040(8)
C22 0.0283(9) 0.0358(10) 0.0295(9) 0.0092(8) 0.0113(7) 0.0037(8)
C23 0.0690(17) 0.0391(13) 0.0556(15) 0.0014(11) 0.0283(13) 0.0093(12)
C24 0.0483(14) 0.0678(18) 0.082(2) 0.0085(15) 0.0422(15) 0.0123(13)
C25 0.103(3) 0.134(3) 0.0500(17) 0.0029(19) 0.0030(17) 0.094(3)
C26 0.0531(15) 0.080(2) 0.0588(17) 0.0066(15) 0.0225(13) 0.0312(15)
C27 0.0717(18) 0.0473(15) 0.0509(15) -0.0063(12) 0.0125(13) -0.0015(13)
C28 0.0744(18) 0.0576(16) 0.0416(13) 0.0138(12) 0.0301(13) 0.0206(14)
C29 0.0414(13) 0.0719(19) 0.0582(16) 0.0073(14) 0.0066(12) 0.0089(12)
C30 0.0574(15) 0.0463(14) 0.0578(15) 0.0068(12) 0.0243(13) 0.0174(12)
C31 0.0572(15) 0.0482(14) 0.0512(15) -0.0054(11) 0.0254(12) 0.0023(12)
C32 0.0517(14) 0.0523(15) 0.0545(15) -0.0035(12) 0.0154(12) -0.0068(12)
C33 0.099(3) 0.081(2) 0.0589(19) 0.0304(17) 0.0189(18) -0.002(2)
C34 0.0695(19) 0.0478(16) 0.085(2) 0.0308(16) 0.0159(17) -0.0093(14)
C35 0.079(2) 0.0301(13) 0.097(3) 0.0056(14) 0.0163(19) -0.0005(13)
C36 0.083(2) 0.074(2) 0.0567(18) -0.0222(16) 0.0189(17) -0.0121(18)
C37 0.066(2) 0.129(4) 0.118(3) 0.042(3) 0.043(2) 0.055(2)
C38 0.0509(15) 0.086(2) 0.0549(16) 0.0027(15) 0.0313(13) -0.0119(15)
C39 0.079(2) 0.0603(17) 0.0483(15) 0.0149(13) 0.0202(14) -0.0232(15)
C40 0.128(3) 0.116(3) 0.073(2) 0.059(2) 0.037(2) 0.065(3)

loop_
_atom_type_symbol
_atom_type_description
_atom_type_scat_dispersion_real
_atom_type_scat_dispersion_imag
_atom_type_scat_source
C C 0.0033 0.0016 'International Tables Vol C Tables 4.2.6.8 and 6.1.1.4'
H H 0.0000 0.0000 'International Tables Vol C Tables 4.2.6.8 and 6.1.1.4'
O O 0.0106 0.0060 'International Tables Vol C Tables 4.2.6.8 and 6.1.1.4'
Si Si 0.0817 0.0704 'International Tables Vol C Tables 4.2.6.8 and 6.1.1.4'
Li Li -0.0003 0.0001 'International Tables Vol C Tables 4.2.6.8 and 6.1.1.4'
U U -9.6767 9.6646 'International Tables Vol C Tables 4.2.6.8 and 6.1.1.4'

loop_
_geom_angle_atom_site_label_1
_geom_angle_atom_site_label_2
_geom_angle_atom_site_label_3
_geom_angle
C2 U1 C17 149.52(6)
C2 U1 C19 151.88(6)
C17 U1 C19 56.78(6)
C2 U1 C16 123.20(6)
C17 U1 C16 29.89(6)
C19 U1 C16 77.07(6)
C2 U1 C1 30.25(6)
C17 U1 C1 175.94(5)
C19 U1 C1 122.54(6)
C16 U1 C1 147.14(6)
C2 U1 C8 56.56(7)
C17 U1 C8 152.38(6)
C19 U1 C8 100.96(6)
C16 U1 C8 173.56(6)
C1 U1 C8 29.96(7)
C2 U1 C18 176.69(5)
C17 U1 C18 30.27(6)
C19 U1 C18 30.08(6)
C16 U1 C18 57.71(6)
C1 U1 C18 150.42(6)
C8 U1 C18 122.96(6)
C2 U1 C5 76.95(6)
C17 U1 C5 97.61(6)
C19 U1 C5 117.40(6)
C16 U1 C5 108.91(6)
C1 U1 C5 86.22(6)
C8 U1 C5 77.47(7)
C18 U1 C5 99.74(6)
C2 U1 C3 29.95(6)
C17 U1 C3 123.54(6)
C19 U1 C3 173.66(6)
C16 U1 C3 105.94(6)
C1 U1 C3 57.66(6)
C8 U1 C3 76.65(6)
C18 U1 C3 147.58(6)
C5 U1 C3 56.47(6)
C2 U1 C22 97.21(6)
C17 U1 C22 76.59(6)
C19 U1 C22 77.43(6)
C16 U1 C22 56.42(6)
C1 U1 C22 99.35(6)
C8 U1 C22 117.24(6)
C18 U1 C22 85.88(6)
C5 U1 C22 158.11(7)
C3 U1 C22 108.89(6)
C2 U1 C20 125.81(6)
C17 U1 C20 76.01(6)
C19 U1 C20 29.77(6)
C16 U1 C20 83.75(6)
C1 U1 C20 101.74(6)
C8 U1 C20 91.56(6)
C18 U1 C20 56.98(6)
C5 U1 C20 143.04(6)
C3 U1 C20 154.84(6)
C22 U1 C20 56.77(6)
C2 U1 C6 83.68(6)
C17 U1 C6 106.53(6)
C19 U1 C6 98.09(6)
C16 U1 C6 129.30(6)
C1 U1 C6 77.48(6)
C8 U1 C6 56.88(7)
C18 U1 C6 93.41(6)
C5 U1 C6 29.64(7)
C3 U1 C6 75.66(6)
C22 U1 C6 172.14(6)
C20 U1 C6 116.50(7)
C10 Si1 C9 108.1(2)
C10 Si1 C11 106.5(2)
C9 Si1 C11 106.8(2)
C10 Si1 C1 111.38(12)
C9 Si1 C1 112.30(14)
C11 Si1 C1 111.45(13)
C14 Si2 C13 107.73(16)
C14 Si2 C12 108.14(19)
C13 Si2 C12 106.04(17)
C14 Si2 C4 111.98(12)
C13 Si2 C4 110.27(12)
C12 Si2 C4 112.41(12)
C23 Si3 C25 109.57(18)
C23 Si3 C15 112.17(11)
C25 Si3 C15 111.32(11)
C23 Si3 C24 105.81(13)
C25 Si3 C24 107.37(18)
C15 Si3 C24 110.35(11)
C28 Si4 C18 111.42(11)
C28 Si4 C26 106.36(14)
C18 Si4 C26 112.18(11)
C28 Si4 C27 109.34(14)
C18 Si4 C27 109.30(11)
C26 Si4 C27 108.14(15)
O4 Li1 O5 103.02(18)
O4 Li1 O6 93.66(17)
O5 Li1 O6 78.31(14)
O4 Li1 O2 164.7(2)
O5 Li1 O2 91.26(16)
O6 Li1 O2 94.63(16)
O4 Li1 O3 77.79(15)
O5 Li1 O3 92.39(17)
O6 Li1 O3 165.7(2)
O2 Li1 O3 96.36(17)
O4 Li1 O1 90.95(15)
O5 Li1 O1 166.0(2)
O6 Li1 O1 100.80(18)
O2 Li1 O1 74.87(13)
O3 Li1 O1 90.83(15)
C30 O1 C29 113.3(2)
C30 O1 Li1 111.11(17)
C29 O1 Li1 125.98(19)
C31 O2 C32 112.88(19)
C31 O2 Li1 115.34(17)
C32 O2 Li1 123.67(19)
C33 O3 C34 111.6(2)
C33 O3 Li1 127.8(2)
C34 O3 Li1 104.99(19)
C36 O4 C35 112.0(3)
C36 O4 Li1 124.5(2)
C35 O4 Li1 113.5(2)
C37 O5 C38 112.6(3)
C37 O5 Li1 128.1(2)
C38 O5 Li1 113.2(2)
C40 O6 C39 112.2(3)
C40 O6 Li1 124.6(2)
C39 O6 Li1 108.87(19)
C8 C1 C2 131.30(19)
C8 C1 Si1 115.35(16)
C2 C1 Si1 113.35(15)
C8 C1 U1 74.98(11)
C2 C1 U1 74.40(11)
Si1 C1 U1 129.26(9)
C3 C2 C1 137.16(19)
C3 C2 U1 75.71(11)
C1 C2 U1 75.35(11)
C2 C3 C4 137.14(19)
C2 C3 U1 74.34(11)
C4 C3 U1 75.54(11)
C3 C4 C5 131.17(19)
C3 C4 Si2 116.84(15)
C5 C4 Si2 111.99(15)
C3 C4 U1 74.45(11)
C5 C4 U1 74.37(11)
Si2 C4 U1 130.84(9)
C6 C5 C4 135.8(2)
C6 C5 U1 75.70(11)
C4 C5 U1 75.58(11)
C5 C6 C7 135.8(2)
C5 C6 U1 74.66(11)
C7 C6 U1 75.15(11)
C8 C7 C6 135.5(2)
C8 C7 U1 74.38(11)
C6 C7 U1 75.15(11)
C7 C8 C1 135.9(2)
C7 C8 U1 75.80(12)
C1 C8 U1 75.06(11)
C22 C15 C16 131.30(18)
C22 C15 Si3 112.74(14)
C16 C15 Si3 115.95(14)
C22 C15 U1 74.12(10)
C16 C15 U1 73.94(10)
Si3 C15 U1 132.39(9)
C17 C16 C15 136.72(18)
C17 C16 U1 74.53(11)
C15 C16 U1 76.11(10)
C16 C17 C18 137.50(18)
C16 C17 U1 75.58(11)
C18 C17 U1 75.38(11)
C19 C18 C17 131.41(18)
C19 C18 Si4 115.20(14)
C17 C18 Si4 113.35(14)
C19 C18 U1 74.63(11)
C17 C18 U1 74.35(11)
Si4 C18 U1 132.75(9)
C20 C19 C18 135.63(19)
C20 C19 U1 75.82(12)
C18 C19 U1 75.29(11)
C19 C20 C21 135.71(19)
C19 C20 U1 74.41(11)
C21 C20 U1 75.57(11)
C22 C21 C20 135.39(19)
C22 C21 U1 74.52(11)
C20 C21 U1 74.70(11)
C21 C22 C15 136.18(19)
C21 C22 U1 75.81(11)
C15 C22 U1 75.97(10)
O1 C30 C31 108.1(2)
O2 C31 C30 108.6(2)
O3 C34 C35 108.3(3)
O4 C35 C34 110.2(2)
O5 C38 C39 108.1(2)
O6 C39 C38 108.2(2)

loop_
_geom_bond_atom_site_label_1
_geom_bond_atom_site_label_2
_geom_bond_distance
U1 C2 2.7260(19)
U1 C17 2.7262(19)
U1 C19 2.731(2)
U1 C16 2.7396(18)
U1 C1 2.7382(19)
U1 C8 2.737(2)
U1 C18 2.7395(19)
U1 C5 2.7419(19)
U1 C3 2.7434(19)
U1 C22 2.7438(18)
U1 C20 2.749(2)
U1 C6 2.7551(19)
Si1 C10 1.854(3)
Si1 C9 1.850(3)
Si1 C11 1.868(4)
Si1 C1 1.872(2)
Si2 C14 1.856(3)
Si2 C13 1.864(3)
Si2 C12 1.862(3)
Si2 C4 1.873(2)
Si3 C23 1.864(3)
Si3 C25 1.864(3)
Si3 C15 1.870(2)
Si3 C24 1.879(3)
Si4 C28 1.866(3)
Si4 C18 1.872(2)
Si4 C26 1.871(3)
Si4 C27 1.876(3)
Li1 O4 2.069(4)
Li1 O5 2.077(4)
Li1 O6 2.120(4)
Li1 O2 2.139(4)
Li1 O3 2.211(4)
Li1 O1 2.228(4)
O1 C30 1.416(3)
O1 C29 1.425(3)
O2 C31 1.415(3)
O2 C32 1.426(3)
O3 C33 1.407(4)
O3 C34 1.428(3)
O4 C36 1.410(4)
O4 C35 1.422(4)
O5 C37 1.402(4)
O5 C38 1.415(3)
O6 C40 1.419(4)
O6 C39 1.422(3)
C1 C8 1.415(3)
C1 C2 1.426(3)
C2 C3 1.413(3)
C3 C4 1.424(3)
C4 C5 1.426(3)
C5 C6 1.406(3)
C6 C7 1.412(3)
C7 C8 1.413(3)
C15 C22 1.422(3)
C15 C16 1.423(3)
C16 C17 1.410(3)
C17 C18 1.427(3)
C18 C19 1.420(3)
C19 C20 1.408(3)
C20 C21 1.413(3)
C21 C22 1.409(3)
C30 C31 1.491(4)
C34 C35 1.452(5)
C38 C39 1.477(5)

loop_
_geom_torsion_atom_site_label_1
_geom_torsion_atom_site_label_2
_geom_torsion_atom_site_label_3
_geom_torsion_atom_site_label_4
_geom_torsion
O4 Li1 O1 C30 -167.65(18)
O5 Li1 O1 C30 11.2(10)
O6 Li1 O1 C30 -73.7(2)
O2 Li1 O1 C30 18.2(2)
O3 Li1 O1 C30 114.55(19)
O4 Li1 O1 C29 -24.2(3)
O5 Li1 O1 C29 154.7(8)
O6 Li1 O1 C29 69.7(3)
O2 Li1 O1 C29 161.7(2)
O3 Li1 O1 C29 -102.0(2)
O4 Li1 O2 C31 -11.6(10)
O5 Li1 O2 C31 -170.7(2)
O6 Li1 O2 C31 111.0(2)
O3 Li1 O2 C31 -78.1(2)
O1 Li1 O2 C31 11.0(2)
O4 Li1 O2 C32 134.7(8)
O5 Li1 O2 C32 -24.3(3)
O6 Li1 O2 C32 -102.7(2)
O3 Li1 O2 C32 68.2(2)
O1 Li1 O2 C32 157.3(2)
O4 Li1 O3 C33 -159.3(3)
O5 Li1 O3 C33 97.9(3)
O6 Li1 O3 C33 146.6(8)
O2 Li1 O3 C33 6.4(3)
O1 Li1 O3 C33 -68.5(3)
O4 Li1 O3 C34 -25.6(2)
O5 Li1 O3 C34 -128.4(2)
O6 Li1 O3 C34 -79.7(9)
O2 Li1 O3 C34 140.0(2)
O1 Li1 O3 C34 65.2(2)
O5 Li1 O4 C36 -55.5(3)
O6 Li1 O4 C36 23.3(3)
O2 Li1 O4 C36 146.0(8)
O3 Li1 O4 C36 -145.1(3)
O1 Li1 O4 C36 124.2(3)
O5 Li1 O4 C35 87.2(2)
O6 Li1 O4 C35 166.0(2)
O2 Li1 O4 C35 -71.3(9)
O3 Li1 O4 C35 -2.4(2)
O1 Li1 O4 C35 -93.1(2)
O4 Li1 O5 C37 -67.6(4)
O6 Li1 O5 C37 -158.7(3)
O2 Li1 O5 C37 106.9(3)
O3 Li1 O5 C37 10.5(3)
O1 Li1 O5 C37 113.6(9)
O4 Li1 O5 C38 82.5(2)
O6 Li1 O5 C38 -8.6(2)
O2 Li1 O5 C38 -103.1(2)
O3 Li1 O5 C38 160.5(2)
O1 Li1 O5 C38 -96.4(9)
O4 Li1 O6 C40 100.9(3)
O5 Li1 O6 C40 -156.6(3)
O2 Li1 O6 C40 -66.2(3)
O3 Li1 O6 C40 153.3(8)
O1 Li1 O6 C40 9.2(3)
O4 Li1 O6 C39 -123.1(2)
O5 Li1 O6 C39 -20.5(2)
O2 Li1 O6 C39 69.8(2)
O3 Li1 O6 C39 -70.6(9)
O1 Li1 O6 C39 145.3(2)
C10 Si1 C1 C8 102.0(2)
C9 Si1 C1 C8 -19.4(2)
C11 Si1 C1 C8 -139.3(2)
C10 Si1 C1 C2 -78.5(2)
C9 Si1 C1 C2 160.1(2)
C11 Si1 C1 C2 40.2(2)
C10 Si1 C1 U1 -167.1(2)
C9 Si1 C1 U1 71.5(2)
C11 Si1 C1 U1 -48.3(2)
C2 U1 C1 C8 -141.67(18)
C17 U1 C1 C8 128.2(8)
C19 U1 C1 C8 49.04(14)
C16 U1 C1 C8 168.95(11)
C18 U1 C1 C8 31.83(18)
C5 U1 C1 C8 -71.29(12)
C3 U1 C1 C8 -123.45(14)
C22 U1 C1 C8 130.04(12)
C20 U1 C1 C8 72.25(13)
C6 U1 C1 C8 -42.64(12)
C17 U1 C1 C2 -90.2(8)
C19 U1 C1 C2 -169.29(10)
C16 U1 C1 C2 -49.38(16)
C8 U1 C1 C2 141.67(18)
C18 U1 C1 C2 173.49(10)
C5 U1 C1 C2 70.38(12)
C3 U1 C1 C2 18.21(10)
C22 U1 C1 C2 -88.30(12)
C20 U1 C1 C2 -146.09(11)
C6 U1 C1 C2 99.03(12)
C2 U1 C1 Si1 107.65(19)
C17 U1 C1 Si1 17.5(9)
C19 U1 C1 Si1 -61.64(15)
C16 U1 C1 Si1 58.27(19)
C8 U1 C1 Si1 -110.68(19)
C18 U1 C1 Si1 -78.86(18)
C5 U1 C1 Si1 178.03(14)
C3 U1 C1 Si1 125.86(15)
C22 U1 C1 Si1 19.35(14)
C20 U1 C1 Si1 -38.44(14)
C6 U1 C1 Si1 -153.32(15)
C8 C1 C2 C3 4.0(4)
Si1 C1 C2 C3 -175.4(2)
U1 C1 C2 C3 -48.9(2)
C8 C1 C2 U1 52.9(2)
Si1 C1 C2 U1 -126.52(11)
C17 U1 C2 C3 -39.95(17)
C19 U1 C2 C3 167.48(12)
C16 U1 C2 C3 -61.42(13)
C1 U1 C2 C3 148.07(18)
C8 U1 C2 C3 126.28(13)
C18 U1 C2 C3 43.6(10)
C5 U1 C2 C3 42.82(12)
C22 U1 C2 C3 -115.73(12)
C20 U1 C2 C3 -169.59(11)
C6 U1 C2 C3 72.14(12)
C17 U1 C2 C1 171.98(11)
C19 U1 C2 C1 19.41(19)
C16 U1 C2 C1 150.51(11)
C8 U1 C2 C1 -21.79(11)
C18 U1 C2 C1 -104.5(9)
C5 U1 C2 C1 -105.25(12)
C3 U1 C2 C1 -148.07(18)
C22 U1 C2 C1 96.20(12)
C20 U1 C2 C1 42.34(14)
C6 U1 C2 C1 -75.93(12)
C1 C2 C3 C4 1.9(4)
U1 C2 C3 C4 -46.9(2)
C1 C2 C3 U1 48.8(2)
C17 U1 C3 C2 157.00(11)
C19 U1 C3 C2 -112.2(5)
C16 U1 C3 C2 130.17(11)
C1 U1 C3 C2 -18.38(11)
C8 U1 C3 C2 -43.73(12)
C18 U1 C3 C2 -175.74(10)
C5 U1 C3 C2 -127.41(14)
C22 U1 C3 C2 70.85(12)
C20 U1 C3 C2 20.2(2)
C6 U1 C3 C2 -102.47(12)
C2 U1 C3 C4 149.14(18)
C17 U1 C3 C4 -53.87(13)
C19 U1 C3 C4 36.9(6)
C16 U1 C3 C4 -80.69(12)
C1 U1 C3 C4 130.76(13)
C8 U1 C3 C4 105.40(12)
C18 U1 C3 C4 -26.60(17)
C5 U1 C3 C4 21.73(11)
C22 U1 C3 C4 -140.01(11)
C20 U1 C3 C4 169.31(13)
C6 U1 C3 C4 46.67(12)
C2 C3 C4 C5 -5.5(4)
U1 C3 C4 C5 -52.1(2)
C2 C3 C4 Si2 174.9(2)
U1 C3 C4 Si2 128.31(12)
C2 C3 C4 U1 46.6(2)
C14 Si2 C4 C3 -128.49(19)
C13 Si2 C4 C3 111.57(18)
C12 Si2 C4 C3 -6.5(2)
C14 Si2 C4 C5 51.8(2)
C13 Si2 C4 C5 -68.13(19)
C12 Si2 C4 C5 173.78(19)
C14 Si2 C4 U1 -36.19(19)
C13 Si2 C4 U1 -156.13(15)
C12 Si2 C4 U1 85.78(19)
C2 U1 C4 C3 -17.66(11)
C17 U1 C4 C3 136.20(11)
C19 U1 C4 C3 -173.40(11)
C16 U1 C4 C3 106.00(12)
C1 U1 C4 C3 -40.66(12)
C8 U1 C4 C3 -70.11(12)
C18 U1 C4 C3 164.00(11)
C5 U1 C4 C3 -141.94(19)
C22 U1 C4 C3 52.54(14)
C20 U1 C4 C3 -139.1(4)
C6 U1 C4 C3 -122.67(14)
C2 U1 C4 C5 124.28(14)
C17 U1 C4 C5 -81.86(13)
C19 U1 C4 C5 -31.46(17)
C16 U1 C4 C5 -112.06(12)
C1 U1 C4 C5 101.29(13)
C8 U1 C4 C5 71.83(13)
C18 U1 C4 C5 -54.06(14)
C3 U1 C4 C5 141.94(19)
C22 U1 C4 C5 -165.51(11)
C20 U1 C4 C5 2.8(5)
C6 U1 C4 C5 19.28(12)
C2 U1 C4 Si2 -129.92(15)
C17 U1 C4 Si2 23.94(13)
C19 U1 C4 Si2 74.34(16)
C16 U1 C4 Si2 -6.26(13)
C1 U1 C4 Si2 -152.92(13)
C8 U1 C4 Si2 177.62(13)
C18 U1 C4 Si2 51.74(14)
C5 U1 C4 Si2 105.79(18)
C3 U1 C4 Si2 -112.26(18)
C22 U1 C4 Si2 -59.72(15)
C20 U1 C4 Si2 108.6(5)
C6 U1 C4 Si2 125.07(15)
C3 C4 C5 C6 1.1(4)
Si2 C4 C5 C6 -179.2(2)
U1 C4 C5 C6 -50.9(2)
C3 C4 C5 U1 52.1(2)
Si2 C4 C5 U1 -128.27(11)
C2 U1 C5 C6 100.30(13)
C17 U1 C5 C6 -110.22(13)
C19 U1 C5 C6 -53.81(14)
C16 U1 C5 C6 -138.72(13)
C1 U1 C5 C6 71.15(13)
C8 U1 C5 C6 42.17(13)
C18 U1 C5 C6 -79.66(13)
C3 U1 C5 C6 124.32(15)
C22 U1 C5 C6 176.94(14)
C20 U1 C5 C6 -33.41(18)
C2 U1 C5 C4 -45.73(12)
C17 U1 C5 C4 103.76(12)
C19 U1 C5 C4 160.16(11)
C16 U1 C5 C4 75.26(13)
C1 U1 C5 C4 -74.88(12)
C8 U1 C5 C4 -103.86(13)
C18 U1 C5 C4 134.32(12)
C3 U1 C5 C4 -21.71(11)
C22 U1 C5 C4 30.9(2)
C20 U1 C5 C4 -179.43(10)
C6 U1 C5 C4 -146.0(2)
C4 C5 C6 C7 2.4(4)
U1 C5 C6 C7 -48.5(3)
C4 C5 C6 U1 50.9(2)
C2 U1 C6 C5 -74.66(13)
C17 U1 C6 C5 75.98(13)
C19 U1 C6 C5 133.64(13)
C16 U1 C6 C5 53.76(15)
C1 U1 C6 C5 -104.70(13)
C8 U1 C6 C5 -128.51(15)
C18 U1 C6 C5 103.76(13)
C3 U1 C6 C5 -45.29(13)
C22 U1 C6 C5 -171.6(4)
C20 U1 C6 C5 158.29(12)
C2 U1 C6 C7 72.61(13)
C17 U1 C6 C7 -136.75(13)
C19 U1 C6 C7 -79.10(14)
C16 U1 C6 C7 -158.98(12)
C1 U1 C6 C7 42.57(13)
C8 U1 C6 C7 18.75(12)
C18 U1 C6 C7 -108.97(13)
C5 U1 C6 C7 147.3(2)
C3 U1 C6 C7 101.98(14)
C22 U1 C6 C7 -24.4(5)
C20 U1 C6 C7 -54.44(15)
C5 C6 C7 C8 0.3(5)
U1 C6 C7 C8 -48.1(2)
C5 C6 C7 U1 48.4(3)
C2 U1 C7 C8 45.11(13)
C17 U1 C7 C8 -158.11(12)
C19 U1 C7 C8 -109.34(13)
C16 U1 C7 C8 -171.27(13)
C1 U1 C7 C8 19.16(12)
C18 U1 C7 C8 -137.75(13)
C5 U1 C7 C8 128.56(15)
C3 U1 C7 C8 74.64(13)
C22 U1 C7 C8 -38.16(18)
C20 U1 C7 C8 -80.02(14)
C6 U1 C7 C8 147.2(2)
C2 U1 C7 C6 -102.11(14)
C17 U1 C7 C6 54.67(15)
C19 U1 C7 C6 103.44(13)
C16 U1 C7 C6 41.5(2)
C1 U1 C7 C6 -128.06(15)
C8 U1 C7 C6 -147.2(2)
C18 U1 C7 C6 75.03(14)
C5 U1 C7 C6 -18.66(12)
C3 U1 C7 C6 -72.58(13)
C22 U1 C7 C6 174.62(11)
C20 U1 C7 C6 132.76(13)
C6 C7 C8 C1 -1.6(4)
U1 C7 C8 C1 -50.0(2)
C6 C7 C8 U1 48.3(3)
C2 C1 C8 C7 -2.5(4)
Si1 C1 C8 C7 176.9(2)
U1 C1 C8 C7 50.2(2)
C2 C1 C8 U1 -52.7(2)
Si1 C1 C8 U1 126.72(12)
C2 U1 C8 C7 -124.55(15)
C17 U1 C8 C7 40.4(2)
C19 U1 C8 C7 73.88(14)
C16 U1 C8 C7 145.5(5)
C1 U1 C8 C7 -146.5(2)
C18 U1 C8 C7 51.54(15)
C5 U1 C8 C7 -42.04(13)
C3 U1 C8 C7 -100.11(14)
C22 U1 C8 C7 155.28(12)
C20 U1 C8 C7 102.34(14)
C6 U1 C8 C7 -18.68(12)
C2 U1 C8 C1 21.99(11)
C17 U1 C8 C1 -173.10(11)
C19 U1 C8 C1 -139.58(12)
C16 U1 C8 C1 -68.0(6)
C18 U1 C8 C1 -161.92(11)
C5 U1 C8 C1 104.50(13)
C3 U1 C8 C1 46.42(12)
C22 U1 C8 C1 -58.18(14)
C20 U1 C8 C1 -111.12(12)
C6 U1 C8 C1 127.86(14)
C23 Si3 C15 C22 63.16(17)
C25 Si3 C15 C22 -173.7(2)
C24 Si3 C15 C22 -54.54(18)
C23 Si3 C15 C16 -117.34(16)
C25 Si3 C15 C16 5.8(2)
C24 Si3 C15 C16 124.95(17)
C23 Si3 C15 U1 -25.75(17)
C25 Si3 C15 U1 97.4(2)
C24 Si3 C15 U1 -143.46(14)
C2 U1 C15 C22 -81.34(12)
C17 U1 C15 C22 124.36(13)
C19 U1 C15 C22 71.74(12)
C16 U1 C15 C22 142.74(18)
C1 U1 C15 C22 -53.54(13)
C8 U1 C15 C22 -31.44(17)
C18 U1 C15 C22 101.26(12)
C5 U1 C15 C22 -165.33(11)
C3 U1 C15 C22 -111.66(12)
C20 U1 C15 C22 42.92(12)
C6 U1 C15 C22 172.99(14)
C2 U1 C15 C16 135.92(11)
C17 U1 C15 C16 -18.38(11)
C19 U1 C15 C16 -71.00(12)
C1 U1 C15 C16 163.72(11)
C8 U1 C15 C16 -174.18(11)
C18 U1 C15 C16 -41.48(11)
C5 U1 C15 C16 51.93(14)
C3 U1 C15 C16 105.60(11)
C22 U1 C15 C16 -142.74(18)
C20 U1 C15 C16 -99.82(12)
C6 U1 C15 C16 30.2(2)
C2 U1 C15 Si3 25.20(14)
C17 U1 C15 Si3 -129.10(15)
C19 U1 C15 Si3 178.27(13)
C16 U1 C15 Si3 -110.72(18)
C1 U1 C15 Si3 53.00(14)
C8 U1 C15 Si3 75.10(17)
C18 U1 C15 Si3 -152.20(13)
C5 U1 C15 Si3 -58.79(15)
C3 U1 C15 Si3 -5.13(13)
C22 U1 C15 Si3 106.54(18)
C20 U1 C15 Si3 149.45(14)
C6 U1 C15 Si3 -80.5(2)
C22 C15 C16 C17 -2.4(4)
Si3 C15 C16 C17 178.24(19)
U1 C15 C16 C17 48.4(2)
C22 C15 C16 U1 -50.8(2)
Si3 C15 C16 U1 129.80(12)
C2 U1 C16 C17 158.13(11)
C19 U1 C16 C17 -43.24(11)
C1 U1 C16 C17 -174.68(10)
C8 U1 C16 C17 -116.1(5)
C18 U1 C16 C17 -18.09(11)
C5 U1 C16 C17 71.63(12)
C3 U1 C16 C17 131.00(11)
C22 U1 C16 C17 -126.60(13)
C20 U1 C16 C17 -72.69(12)
C6 U1 C16 C17 46.69(14)
C2 U1 C16 C15 -54.02(13)
C17 U1 C16 C15 147.85(18)
C19 U1 C16 C15 104.61(12)
C1 U1 C16 C15 -26.83(17)
C8 U1 C16 C15 31.7(6)
C18 U1 C16 C15 129.76(13)
C5 U1 C16 C15 -140.53(11)
C3 U1 C16 C15 -81.15(12)
C22 U1 C16 C15 21.24(11)
C20 U1 C16 C15 75.16(12)
C6 U1 C16 C15 -165.47(11)
C15 C16 C17 C18 -0.7(4)
U1 C16 C17 C18 48.2(2)
C15 C16 C17 U1 -48.9(2)
C2 U1 C17 C16 -37.91(17)
C19 U1 C17 C16 127.05(13)
C1 U1 C17 C16 45.3(8)
C8 U1 C17 C16 167.46(12)
C18 U1 C17 C16 148.63(18)
C5 U1 C17 C16 -115.07(12)
C3 U1 C17 C16 -60.53(13)
C22 U1 C17 C16 43.44(11)
C20 U1 C17 C16 102.03(12)
C6 U1 C17 C16 -144.03(11)
C2 U1 C17 C18 173.46(10)
C19 U1 C17 C18 -21.58(10)
C16 U1 C17 C18 -148.63(18)
C1 U1 C17 C18 -103.3(8)
C8 U1 C17 C18 18.83(19)
C5 U1 C17 C18 96.30(11)
C3 U1 C17 C18 150.84(10)
C22 U1 C17 C18 -105.19(12)
C20 U1 C17 C18 -46.60(11)
C6 U1 C17 C18 67.34(12)
C16 C17 C18 C19 3.8(4)
U1 C17 C18 C19 52.1(2)
C16 C17 C18 Si4 -178.6(2)
U1 C17 C18 Si4 -130.30(11)
C16 C17 C18 U1 -48.3(2)
C28 Si4 C18 C19 -146.44(17)
C26 Si4 C18 C19 -27.3(2)
C27 Si4 C18 C19 92.60(18)
C28 Si4 C18 C17 35.56(19)
C26 Si4 C18 C17 154.67(17)
C27 Si4 C18 C17 -85.40(18)
C28 Si4 C18 U1 -54.38(17)
C26 Si4 C18 U1 64.73(17)
C27 Si4 C18 U1 -175.34(14)
C2 U1 C18 C19 128.7(9)
C17 U1 C18 C19 -142.13(17)
C16 U1 C18 C19 -124.26(13)
C1 U1 C18 C19 29.85(18)
C8 U1 C18 C19 48.14(13)
C5 U1 C18 C19 129.44(12)
C3 U1 C18 C19 168.63(11)
C22 U1 C18 C19 -71.88(12)
C20 U1 C18 C19 -19.36(11)
C6 U1 C18 C19 100.27(12)
C2 U1 C18 C17 -89.2(10)
C19 U1 C18 C17 142.13(17)
C16 U1 C18 C17 17.87(10)
C1 U1 C18 C17 171.98(11)
C8 U1 C18 C17 -169.73(11)
C5 U1 C18 C17 -88.42(11)
C3 U1 C18 C17 -49.24(16)
C22 U1 C18 C17 70.25(11)
C20 U1 C18 C17 122.77(13)
C6 U1 C18 C17 -117.59(12)
C2 U1 C18 Si4 18.4(10)
C17 U1 C18 Si4 107.55(18)
C19 U1 C18 Si4 -110.32(18)
C16 U1 C18 Si4 125.43(15)
C1 U1 C18 Si4 -80.47(18)
C8 U1 C18 Si4 -62.18(15)
C5 U1 C18 Si4 19.13(14)
C3 U1 C18 Si4 58.32(18)
C22 U1 C18 Si4 177.80(13)
C20 U1 C18 Si4 -129.67(15)
C6 U1 C18 Si4 -10.04(14)
C17 C18 C19 C20 -1.1(4)
Si4 C18 C19 C20 -178.7(2)
U1 C18 C19 C20 50.9(2)
C17 C18 C19 U1 -52.0(2)
Si4 C18 C19 U1 130.44(12)
C2 U1 C19 C20 39.53(19)
C17 U1 C19 C20 -124.25(13)
C16 U1 C19 C20 -100.16(12)
C1 U1 C19 C20 50.98(14)
C8 U1 C19 C20 73.57(13)
C18 U1 C19 C20 -145.96(18)
C5 U1 C19 C20 155.03(11)
C3 U1 C19 C20 140.8(5)
C22 U1 C19 C20 -42.18(12)
C6 U1 C19 C20 131.25(12)
C2 U1 C19 C18 -174.51(11)
C17 U1 C19 C18 21.71(10)
C16 U1 C19 C18 45.80(11)
C1 U1 C19 C18 -163.06(10)
C8 U1 C19 C18 -140.47(11)
C5 U1 C19 C18 -59.01(13)
C3 U1 C19 C18 -73.3(5)
C22 U1 C19 C18 103.78(12)
C20 U1 C19 C18 145.96(18)
C6 U1 C19 C18 -82.79(12)
C18 C19 C20 C21 -1.8(4)
U1 C19 C20 C21 49.0(2)
C18 C19 C20 U1 -50.7(2)
C2 U1 C20 C19 -158.29(11)
C17 U1 C20 C19 45.45(12)
C16 U1 C20 C19 74.82(12)
C1 U1 C20 C19 -138.01(12)
C8 U1 C20 C19 -109.61(12)
C18 U1 C20 C19 19.55(11)
C5 U1 C20 C19 -38.57(17)
C3 U1 C20 C19 -170.55(12)
C22 U1 C20 C19 128.42(14)
C6 U1 C20 C19 -56.28(13)
C2 U1 C20 C21 54.66(14)
C17 U1 C20 C21 -101.60(13)
C19 U1 C20 C21 -147.05(19)
C16 U1 C20 C21 -72.24(12)
C1 U1 C20 C21 74.94(13)
C8 U1 C20 C21 103.34(13)
C18 U1 C20 C21 -127.50(14)
C5 U1 C20 C21 174.38(11)
C3 U1 C20 C21 42.4(2)
C22 U1 C20 C21 -18.63(11)
C6 U1 C20 C21 156.67(12)
C19 C20 C21 C22 -0.8(4)
U1 C20 C21 C22 47.8(2)
C19 C20 C21 U1 -48.6(2)
C2 U1 C21 C22 76.17(13)
C17 U1 C21 C22 -74.24(12)
C19 U1 C21 C22 -128.49(14)
C16 U1 C21 C22 -44.84(12)
C1 U1 C21 C22 103.89(13)
C8 U1 C21 C22 133.56(13)
C18 U1 C21 C22 -104.32(13)
C5 U1 C21 C22 -172.8(4)
C3 U1 C21 C22 54.36(15)
C20 U1 C21 C22 -147.31(19)
C6 U1 C21 C22 176.93(11)
C2 U1 C21 C20 -136.52(12)
C17 U1 C21 C20 73.07(12)
C19 U1 C21 C20 18.82(11)
C16 U1 C21 C20 102.47(13)
C1 U1 C21 C20 -108.80(13)
C8 U1 C21 C20 -79.13(13)
C18 U1 C21 C20 42.99(12)
C5 U1 C21 C20 -25.5(5)
C3 U1 C21 C20 -158.33(11)
C22 U1 C21 C20 147.31(19)
C6 U1 C21 C20 -35.76(18)
C20 C21 C22 C15 3.5(4)
U1 C21 C22 C15 51.3(2)
C20 C21 C22 U1 -47.9(2)
C16 C15 C22 C21 -0.5(4)
Si3 C15 C22 C21 178.9(2)
U1 C15 C22 C21 -51.3(2)
C16 C15 C22 U1 50.8(2)
Si3 C15 C22 U1 -129.85(11)
C2 U1 C22 C21 -109.79(13)
C17 U1 C22 C21 100.57(13)
C19 U1 C22 C21 42.17(12)
C16 U1 C22 C21 124.86(14)
C1 U1 C22 C21 -79.29(13)
C8 U1 C22 C21 -53.82(14)
C18 U1 C22 C21 71.38(13)
C5 U1 C22 C21 177.38(14)
C3 U1 C22 C21 -138.18(12)
C20 U1 C22 C21 18.67(12)
C6 U1 C22 C21 -13.7(5)
C2 U1 C22 C15 104.08(12)
C17 U1 C22 C15 -45.56(12)
C19 U1 C22 C15 -103.96(12)
C16 U1 C22 C15 -21.27(11)
C1 U1 C22 C15 134.58(12)
C8 U1 C22 C15 160.05(11)
C18 U1 C22 C15 -74.75(12)
C5 U1 C22 C15 31.3(2)
C3 U1 C22 C15 75.69(12)
C20 U1 C22 C15 -127.45(14)
C6 U1 C22 C15 -159.9(4)
C29 O1 C30 C31 169.2(2)
Li1 O1 C30 C31 -42.4(3)
C32 O2 C31 C30 173.2(2)
Li1 O2 C31 C30 -36.8(3)
O1 C30 C31 O2 51.7(3)
C33 O3 C34 C35 -168.6(3)
Li1 O3 C34 C35 49.3(3)
C36 O4 C35 C34 177.9(3)
Li1 O4 C35 C34 30.5(4)
O3 C34 C35 O4 -54.6(4)
C37 O5 C38 C39 -170.2(3)
Li1 O5 C38 C39 35.0(3)
C40 O6 C39 C38 -172.9(3)
Li1 O6 C39 C38 45.1(3)
O5 C38 C39 O6 -53.0(3)
